data_7040290
loop_
_publ_author_name
'Bellham, Peter'
'Anker, Mathew D.'
'Hill, Michael S.'
'Kociok-K\"ohn, Gabriele'
'Mahon, Mary F.'

_publ_section_title
;
 The significance of secondary interactions during alkaline earth-promoted
 dehydrogenation of dialkylamine-boranes.
;
_journal_issue 35
_journal_name_full 'Dalton transactions (Cambridge, England : 2003)'
_journal_page_first 13969
_journal_page_last 13978
_journal_paper_doi 10.1039/c6dt03185d
_journal_volume 45
_journal_year 2016
_chemical_formula_moiety 'C37 H56 B Ca N3 O'
_chemical_formula_sum 'C37 H56 B Ca N3 O'
_chemical_formula_weight 609.73
_chemical_name_systematic 'Compound 7'
_space_group_crystal_system monoclinic
_space_group_IT_number 14
_space_group_name_Hall '-P 2yn'
_space_group_name_H-M_alt 'P 1 21/n 1'
_symmetry_space_group_name_Hall '-P 2yn'
_symmetry_space_group_name_H-M 'P 1 21/n 1'
_atom_sites_solution_hydrogens mixed
_atom_sites_solution_primary direct
_audit_creation_date 2016-06-27
_audit_creation_method
;
Olex2 1.2
(compiled 2016.02.19 svn.r3266 for OlexSys, GUI svn.r5155)
;
_audit_update_record
;
2016-06-29 deposited with the CCDC.
2016-08-11 downloaded from the CCDC.
;
_cell_angle_alpha 90
_cell_angle_beta 110.693(3)
_cell_angle_gamma 90
_cell_formula_units_Z 4
_cell_length_a 10.3026(5)
_cell_length_b 31.9329(16)
_cell_length_c 11.9820(5)
_cell_measurement_reflns_used 89365
_cell_measurement_temperature 150(2)
_cell_measurement_theta_max 25.350
_cell_measurement_theta_min 2.910
_cell_volume 3687.7(3)
_computing_cell_refinement 'HKL Scalepack (Otwinowski & Minor 1997)'
_computing_data_reduction
;
 DENZO-SCALEPACK Z. Otwinowski and W. Minor, " 
 Processing of X-ray Diffraction Data Collected in Oscillation Mode ", 
 Methods in Enzymology, Volume 276: Macromolecular Crystallography, 
 part A, p.307-326, 1997,C.W. Carter, Jr. & R. M. Sweet, Eds., Academic Press.
;
_computing_molecular_graphics 'Olex2 (Dolomanov et al., 2009)'
_computing_publication_material 'Olex2 (Dolomanov et al., 2009)'
_computing_structure_refinement 'ShelXL (Sheldrick, 2015)'
_computing_structure_solution 'SIR2002 (Burla et al., 2007)'
_diffrn_ambient_temperature 150(2)
_diffrn_measured_fraction_theta_full 0.864
_diffrn_measured_fraction_theta_max 0.863
_diffrn_measurement_device_type 'Nonius Kappa CCD'
_diffrn_measurement_method CCD
_diffrn_radiation_monochromator graphite
_diffrn_radiation_source 'fine-focus sealed tube'
_diffrn_radiation_type MoK\a
_diffrn_radiation_wavelength 0.71073
_diffrn_reflns_av_R_equivalents 0.0552
_diffrn_reflns_av_unetI/netI 0.0610
_diffrn_reflns_Laue_measured_fraction_full 0.864
_diffrn_reflns_Laue_measured_fraction_max 0.863
_diffrn_reflns_limit_h_max 11
_diffrn_reflns_limit_h_min -12
_diffrn_reflns_limit_k_max 38
_diffrn_reflns_limit_k_min -38
_diffrn_reflns_limit_l_max 14
_diffrn_reflns_limit_l_min -12
_diffrn_reflns_number 24515
_diffrn_reflns_point_group_measured_fraction_full 0.864
_diffrn_reflns_point_group_measured_fraction_max 0.863
_diffrn_reflns_theta_full 25.242
_diffrn_reflns_theta_max 25.363
_diffrn_reflns_theta_min 3.827
_exptl_absorpt_coefficient_mu 0.200
_exptl_absorpt_correction_T_max 1.000
_exptl_absorpt_correction_T_min 0.931
_exptl_absorpt_correction_type multi-scan
_exptl_absorpt_process_details
;
multi-scan from symmetry-related measurements 
Sortav (Blessing 1995)
;
_exptl_crystal_colour yellow
_exptl_crystal_density_diffrn 1.098
_exptl_crystal_description block
_exptl_crystal_F_000 1328
_exptl_crystal_size_max 0.5
_exptl_crystal_size_mid 0.25
_exptl_crystal_size_min 0.25
_refine_diff_density_max 0.293
_refine_diff_density_min -0.193
_refine_diff_density_rms 0.042
_refine_ls_extinction_method none
_refine_ls_goodness_of_fit_ref 1.062
_refine_ls_hydrogen_treatment mixed
_refine_ls_matrix_type full
_refine_ls_number_parameters 410
_refine_ls_number_reflns 5846
_refine_ls_number_restraints 0
_refine_ls_restrained_S_all 1.062
_refine_ls_R_factor_all 0.0994
_refine_ls_R_factor_gt 0.0529
_refine_ls_shift/su_max 0.000
_refine_ls_shift/su_mean 0.000
_refine_ls_structure_factor_coef Fsqd
_refine_ls_weighting_details 'w=1/[\s^2^(Fo^2^)+(0.0332P)^2^+2.4630P] where P=(Fo^2^+2Fc^2^)/3'
_refine_ls_weighting_scheme calc
_refine_ls_wR_factor_gt 0.1020
_refine_ls_wR_factor_ref 0.1169
_reflns_Friedel_coverage 0.000
_reflns_number_gt 3866
_reflns_number_total 5846
_reflns_threshold_expression 'I > 2\s(I)'
_cod_data_source_file c6dt03185d2.cif
_cod_data_source_block h12msh41
_cod_depositor_comments 'Adding full bibliography for 7040289--7040292.cif.'
_cod_database_code 7040290
_shelxl_version_number 2014-3
_shelx_space_group_comment
;
The symmetry employed for this shelxl refinement is uniquely defined
by the following loop, which should always be used as a source of
symmetry information in preference to the above space-group names.
They are only intended as comments.
;
_shelx_estimated_absorpt_t_max 0.952
_shelx_estimated_absorpt_t_min 0.906

loop_
_space_group_symop_operation_xyz
'x, y, z'
'-x+1/2, y+1/2, -z+1/2'
'-x, -y, -z'
'x-1/2, -y-1/2, z-1/2'

loop_
_atom_site_label
_atom_site_type_symbol
_atom_site_fract_x
_atom_site_fract_y
_atom_site_fract_z
_atom_site_U_iso_or_equiv
_atom_site_adp_type
_atom_site_occupancy
_atom_site_site_symmetry_order
_atom_site_calc_flag
_atom_site_refinement_flags_posn
Ca1 Ca 0.40813(6) 0.34150(2) 0.32382(5) 0.03274(17) Uani 1 1 d .
H1A H 0.375(3) 0.2686(9) 0.287(3) 0.061(9) Uiso 1 1 d .
H1B H 0.383(3) 0.2816(9) 0.448(3) 0.064(9) Uiso 1 1 d .
O1 O 0.64587(19) 0.32935(5) 0.42913(16) 0.0395(5) Uani 1 1 d .
N1 N 0.4156(2) 0.38316(7) 0.16789(18) 0.0301(5) Uani 1 1 d .
N2 N 0.3936(2) 0.41115(7) 0.39099(18) 0.0315(5) Uani 1 1 d .
N3 N 0.2032(3) 0.30340(7) 0.3068(2) 0.0468(7) Uani 1 1 d .
C1 C 0.4872(3) 0.41905(8) 0.1753(2) 0.0306(6) Uani 1 1 d .
C2 C 0.5361(3) 0.43268(8) 0.0830(2) 0.0359(7) Uani 1 1 d .
H2 H 0.5135 0.4165 0.0121 0.043 Uiso 1 1 calc R
C3 C 0.6138(3) 0.46805(9) 0.0934(3) 0.0411(7) Uani 1 1 d .
H3 H 0.6457 0.4755 0.0307 0.049 Uiso 1 1 calc R
C4 C 0.6475(3) 0.49359(9) 0.1943(3) 0.0442(8) Uani 1 1 d .
H4 H 0.7047 0.5175 0.2020 0.053 Uiso 1 1 calc R
C5 C 0.5970(3) 0.48349(9) 0.2812(3) 0.0406(7) Uani 1 1 d .
H5 H 0.6162 0.5015 0.3482 0.049 Uiso 1 1 calc R
C6 C 0.5162(3) 0.44690(8) 0.2756(2) 0.0329(7) Uani 1 1 d .
C7 C 0.4561(3) 0.44328(8) 0.3663(2) 0.0349(7) Uani 1 1 d .
H7 H 0.4628 0.4674 0.4145 0.042 Uiso 1 1 calc R
C8 C 0.3757(3) 0.35953(8) 0.0591(2) 0.0325(7) Uani 1 1 d .
C9 C 0.2364(3) 0.36183(9) -0.0195(2) 0.0389(7) Uani 1 1 d .
C10 C 0.1343(3) 0.39104(10) 0.0058(3) 0.0463(8) Uani 1 1 d .
H10 H 0.1507 0.3891 0.0931 0.056 Uiso 1 1 calc R
C11 C 0.1580(3) 0.43680(10) -0.0212(3) 0.0577(9) Uani 1 1 d .
H11A H 0.0951 0.4550 0.0020 0.087 Uiso 1 1 calc GR
H11B H 0.1396 0.4400 -0.1067 0.087 Uiso 1 1 calc GR
H11C H 0.2543 0.4447 0.0239 0.087 Uiso 1 1 calc GR
C12 C -0.0184(3) 0.37952(13) -0.0616(3) 0.0707(11) Uani 1 1 d .
H12A H -0.0781 0.3962 -0.0305 0.106 Uiso 1 1 calc GR
H12B H -0.0324 0.3497 -0.0505 0.106 Uiso 1 1 calc GR
H12C H -0.0420 0.3854 -0.1468 0.106 Uiso 1 1 calc GR
C13 C 0.1968(3) 0.33637(10) -0.1205(3) 0.0462(8) Uani 1 1 d .
H13 H 0.1034 0.3373 -0.1742 0.055 Uiso 1 1 calc R
C14 C 0.2886(4) 0.30993(10) -0.1450(3) 0.0493(8) Uani 1 1 d .
H14 H 0.2589 0.2934 -0.2154 0.059 Uiso 1 1 calc R
C15 C 0.4232(3) 0.30754(8) -0.0675(3) 0.0424(8) Uani 1 1 d .
H15 H 0.4860 0.2890 -0.0844 0.051 Uiso 1 1 calc R
C16 C 0.4697(3) 0.33194(8) 0.0359(2) 0.0341(7) Uani 1 1 d .
C17 C 0.6203(3) 0.32873(8) 0.1179(2) 0.0369(7) Uani 1 1 d .
H17 H 0.6340 0.3487 0.1853 0.044 Uiso 1 1 calc R
C18 C 0.6557(3) 0.28495(9) 0.1714(3) 0.0512(8) Uani 1 1 d .
H18A H 0.7502 0.2849 0.2304 0.077 Uiso 1 1 calc GR
H18B H 0.6495 0.2648 0.1080 0.077 Uiso 1 1 calc GR
H18C H 0.5901 0.2770 0.2104 0.077 Uiso 1 1 calc GR
C19 C 0.7209(3) 0.34133(10) 0.0557(3) 0.0471(8) Uani 1 1 d .
H19A H 0.8159 0.3413 0.1137 0.071 Uiso 1 1 calc GR
H19B H 0.6975 0.3695 0.0218 0.071 Uiso 1 1 calc GR
H19C H 0.7139 0.3213 -0.0082 0.071 Uiso 1 1 calc GR
C20 C 0.3206(3) 0.41662(8) 0.4728(2) 0.0343(7) Uani 1 1 d .
C21 C 0.3808(3) 0.40160(8) 0.5900(2) 0.0377(7) Uani 1 1 d .
C22 C 0.5299(3) 0.38645(10) 0.6383(3) 0.0454(8) Uani 1 1 d .
H22 H 0.5588 0.3809 0.5683 0.054 Uiso 1 1 calc R
C23 C 0.6229(4) 0.42050(13) 0.7113(4) 0.1048(16) Uani 1 1 d .
H23A H 0.7198 0.4113 0.7367 0.157 Uiso 1 1 calc GR
H23B H 0.5985 0.4264 0.7817 0.157 Uiso 1 1 calc GR
H23C H 0.6109 0.4459 0.6630 0.157 Uiso 1 1 calc GR
C24 C 0.5499(4) 0.34628(11) 0.7090(3) 0.0740(11) Uani 1 1 d .
H24A H 0.6466 0.3372 0.7321 0.111 Uiso 1 1 calc GR
H24B H 0.4888 0.3246 0.6600 0.111 Uiso 1 1 calc GR
H24C H 0.5271 0.3510 0.7808 0.111 Uiso 1 1 calc GR
C25 C 0.3018(3) 0.40308(9) 0.6632(3) 0.0424(8) Uani 1 1 d .
H25 H 0.3397 0.3927 0.7425 0.051 Uiso 1 1 calc R
C26 C 0.1697(3) 0.41934(9) 0.6227(3) 0.0474(8) Uani 1 1 d .
H26 H 0.1170 0.4199 0.6737 0.057 Uiso 1 1 calc R
C27 C 0.1137(3) 0.43475(10) 0.5084(3) 0.0477(8) Uani 1 1 d .
H27 H 0.0231 0.4465 0.4821 0.057 Uiso 1 1 calc R
C28 C 0.1865(3) 0.43352(9) 0.4307(2) 0.0398(7) Uani 1 1 d .
C29 C 0.1193(3) 0.45067(11) 0.3049(3) 0.0550(9) Uani 1 1 d .
H29 H 0.1824 0.4443 0.2601 0.066 Uiso 1 1 calc R
C30 C 0.1044(5) 0.49804(13) 0.3075(4) 0.0939(14) Uani 1 1 d .
H30A H 0.0716 0.5089 0.2257 0.141 Uiso 1 1 calc GR
H30B H 0.1946 0.5105 0.3527 0.141 Uiso 1 1 calc GR
H30C H 0.0375 0.5052 0.3457 0.141 Uiso 1 1 calc GR
C31 C -0.0198(4) 0.42986(13) 0.2388(3) 0.0801(12) Uani 1 1 d .
H31A H -0.0591 0.4414 0.1580 0.120 Uiso 1 1 calc GR
H31B H -0.0835 0.4352 0.2816 0.120 Uiso 1 1 calc GR
H31C H -0.0064 0.3996 0.2343 0.120 Uiso 1 1 calc GR
C32 C 0.1061(4) 0.29309(11) 0.1856(3) 0.0685(10) Uani 1 1 d .
H32A H 0.0568 0.2671 0.1884 0.103 Uiso 1 1 calc GR
H32B H 0.1583 0.2895 0.1319 0.103 Uiso 1 1 calc GR
H32C H 0.0390 0.3159 0.1562 0.103 Uiso 1 1 calc GR
C33 C 0.1235(4) 0.31100(12) 0.3844(4) 0.0800(12) Uani 1 1 d .
H33A H 0.0689 0.2860 0.3860 0.120 Uiso 1 1 calc GR
H33B H 0.0610 0.3348 0.3538 0.120 Uiso 1 1 calc GR
H33C H 0.1871 0.3172 0.4653 0.120 Uiso 1 1 calc GR
C34 C 0.7579(3) 0.35865(10) 0.4444(3) 0.0477(8) Uani 1 1 d .
H34A H 0.7261 0.3878 0.4471 0.057 Uiso 1 1 calc R
H34B H 0.7936 0.3562 0.3780 0.057 Uiso 1 1 calc R
C35 C 0.8676(3) 0.34692(11) 0.5606(3) 0.0626(10) Uani 1 1 d .
H35A H 0.8494 0.3598 0.6288 0.075 Uiso 1 1 calc R
H35B H 0.9609 0.3555 0.5628 0.075 Uiso 1 1 calc R
C36 C 0.8548(4) 0.29983(12) 0.5617(3) 0.0718(11) Uani 1 1 d .
H36A H 0.9093 0.2864 0.5181 0.086 Uiso 1 1 calc R
H36B H 0.8869 0.2890 0.6444 0.086 Uiso 1 1 calc R
C37 C 0.7033(3) 0.29209(9) 0.5003(3) 0.0497(8) Uani 1 1 d .
H37A H 0.6883 0.2671 0.4482 0.060 Uiso 1 1 calc R
H37B H 0.6580 0.2873 0.5595 0.060 Uiso 1 1 calc R
B1 B 0.3142(5) 0.26925(13) 0.3544(4) 0.0570(11) Uani 1 1 d .
H1C H 0.276(3) 0.2378(10) 0.360(3) 0.069(9) Uiso 1 1 d .

loop_
_atom_site_aniso_label
_atom_site_aniso_U_11
_atom_site_aniso_U_22
_atom_site_aniso_U_33
_atom_site_aniso_U_23
_atom_site_aniso_U_13
_atom_site_aniso_U_12
Ca1 0.0340(4) 0.0328(3) 0.0315(3) 0.0022(3) 0.0117(3) -0.0012(3)
O1 0.0349(12) 0.0391(11) 0.0405(12) 0.0072(9) 0.0085(10) 0.0026(9)
N1 0.0258(14) 0.0369(13) 0.0242(12) 0.0007(10) 0.0046(10) 0.0004(10)
N2 0.0297(14) 0.0349(12) 0.0278(13) 0.0045(10) 0.0078(11) 0.0051(11)
N3 0.0437(17) 0.0463(15) 0.0559(17) -0.0013(12) 0.0246(15) -0.0077(13)
C1 0.0253(17) 0.0354(15) 0.0303(16) 0.0056(12) 0.0087(13) 0.0052(13)
C2 0.0390(18) 0.0367(15) 0.0324(16) 0.0002(13) 0.0133(14) 0.0000(14)
C3 0.044(2) 0.0405(17) 0.0427(18) 0.0049(14) 0.0208(16) 0.0006(15)
C4 0.052(2) 0.0350(16) 0.0501(19) -0.0026(14) 0.0235(17) -0.0081(14)
C5 0.044(2) 0.0390(17) 0.0395(18) -0.0050(13) 0.0160(16) -0.0015(14)
C6 0.0330(18) 0.0337(15) 0.0322(16) 0.0014(12) 0.0117(14) 0.0022(13)
C7 0.0342(18) 0.0358(16) 0.0306(16) -0.0013(12) 0.0064(14) 0.0034(13)
C8 0.0347(19) 0.0372(15) 0.0265(15) 0.0058(12) 0.0120(14) -0.0044(13)
C9 0.035(2) 0.0516(17) 0.0278(16) 0.0059(14) 0.0078(15) -0.0074(15)
C10 0.0243(19) 0.082(2) 0.0303(17) 0.0075(16) 0.0071(15) 0.0041(16)
C11 0.049(2) 0.071(2) 0.053(2) 0.0136(17) 0.0167(18) 0.0175(18)
C12 0.032(2) 0.130(3) 0.045(2) 0.009(2) 0.0081(17) 0.000(2)
C13 0.036(2) 0.063(2) 0.0314(18) 0.0045(15) 0.0022(15) -0.0126(17)
C14 0.062(3) 0.0477(19) 0.0319(18) -0.0064(14) 0.0092(19) -0.0163(18)
C15 0.056(2) 0.0347(16) 0.0368(18) 0.0005(13) 0.0171(17) -0.0023(15)
C16 0.0383(19) 0.0341(15) 0.0285(16) 0.0012(12) 0.0099(15) -0.0048(13)
C17 0.0347(19) 0.0410(16) 0.0358(17) -0.0020(13) 0.0135(15) 0.0039(13)
C18 0.053(2) 0.0466(18) 0.050(2) 0.0038(15) 0.0138(17) 0.0074(16)
C19 0.0391(19) 0.0546(18) 0.0497(19) 0.0023(15) 0.0181(16) 0.0032(16)
C20 0.0392(19) 0.0324(15) 0.0325(17) -0.0028(12) 0.0141(15) 0.0003(13)
C21 0.040(2) 0.0375(16) 0.0356(18) -0.0004(13) 0.0132(16) -0.0029(14)
C22 0.047(2) 0.0560(19) 0.0324(17) 0.0075(14) 0.0126(15) 0.0106(16)
C23 0.049(3) 0.076(3) 0.149(4) -0.006(3) -0.016(3) 0.009(2)
C24 0.082(3) 0.076(3) 0.070(3) 0.025(2) 0.034(2) 0.029(2)
C25 0.050(2) 0.0463(18) 0.0335(17) -0.0023(13) 0.0181(17) -0.0056(16)
C26 0.050(2) 0.0535(19) 0.048(2) -0.0124(15) 0.0291(18) -0.0091(17)
C27 0.038(2) 0.058(2) 0.048(2) -0.0070(16) 0.0167(17) 0.0034(16)
C28 0.038(2) 0.0457(17) 0.0364(18) -0.0026(13) 0.0137(16) 0.0035(15)
C29 0.042(2) 0.082(3) 0.042(2) 0.0090(17) 0.0160(17) 0.0219(19)
C30 0.104(4) 0.084(3) 0.083(3) 0.038(2) 0.019(3) 0.026(3)
C31 0.054(3) 0.123(4) 0.049(2) -0.003(2) 0.001(2) 0.009(2)
C32 0.049(2) 0.070(2) 0.073(3) 0.000(2) 0.005(2) -0.0121(19)
C33 0.076(3) 0.077(3) 0.112(3) -0.011(2) 0.065(3) -0.020(2)
C34 0.042(2) 0.0484(18) 0.048(2) 0.0061(15) 0.0099(17) -0.0060(16)
C35 0.042(2) 0.088(3) 0.046(2) 0.0060(19) 0.0019(17) -0.0068(19)
C36 0.046(2) 0.080(3) 0.082(3) 0.033(2) 0.014(2) 0.018(2)
C37 0.053(2) 0.0429(18) 0.052(2) 0.0117(15) 0.0163(18) 0.0101(16)
B1 0.057(3) 0.041(2) 0.070(3) 0.011(2) 0.018(3) -0.009(2)

loop_
_atom_type_symbol
_atom_type_description
_atom_type_scat_dispersion_real
_atom_type_scat_dispersion_imag
_atom_type_scat_source
C C 0.0033 0.0016 'International Tables Vol C Tables 4.2.6.8 and 6.1.1.4'
H H 0.0000 0.0000 'International Tables Vol C Tables 4.2.6.8 and 6.1.1.4'
B B 0.0013 0.0007 'International Tables Vol C Tables 4.2.6.8 and 6.1.1.4'
Ca Ca 0.2262 0.3064 'International Tables Vol C Tables 4.2.6.8 and 6.1.1.4'
N N 0.0061 0.0033 'International Tables Vol C Tables 4.2.6.8 and 6.1.1.4'
O O 0.0106 0.0060 'International Tables Vol C Tables 4.2.6.8 and 6.1.1.4'

loop_
_geom_angle_atom_site_label_1
_geom_angle_atom_site_label_2
_geom_angle_atom_site_label_3
_geom_angle
H1A Ca1 H1B 47.3(9)
O1 Ca1 H1A 89.5(7)
O1 Ca1 H1B 82.0(7)
O1 Ca1 N2 98.61(7)
O1 Ca1 N3 133.12(8)
O1 Ca1 C8 106.97(7)
O1 Ca1 B1 98.50(11)
N1 Ca1 H1A 117.1(7)
N1 Ca1 H1B 164.3(7)
N1 Ca1 O1 101.65(7)
N1 Ca1 N2 76.16(7)
N1 Ca1 N3 120.34(8)
N1 Ca1 C8 25.49(7)
N1 Ca1 B1 138.57(12)
N2 Ca1 H1A 162.9(7)
N2 Ca1 H1B 118.7(7)
N2 Ca1 C8 99.99(7)
N2 Ca1 B1 135.60(12)
N3 Ca1 H1A 54.5(7)
N3 Ca1 H1B 52.0(7)
N3 Ca1 N2 110.21(8)
N3 Ca1 C8 103.52(8)
N3 Ca1 B1 35.83(11)
C8 Ca1 H1A 91.9(7)
C8 Ca1 H1B 138.8(7)
B1 Ca1 H1A 27.4(7)
B1 Ca1 H1B 26.5(7)
B1 Ca1 C8 113.50(12)
C34 O1 Ca1 126.37(15)
C34 O1 C37 108.2(2)
C37 O1 Ca1 125.18(16)
C1 N1 Ca1 127.43(16)
C1 N1 C8 118.8(2)
C8 N1 Ca1 110.49(15)
C7 N2 Ca1 124.32(18)
C7 N2 C20 118.6(2)
C20 N2 Ca1 116.85(16)
C32 N3 Ca1 117.95(19)
C32 N3 B1 111.3(3)
C33 N3 Ca1 122.7(2)
C33 N3 C32 108.9(3)
C33 N3 B1 113.2(3)
B1 N3 Ca1 79.03(19)
N1 C1 C2 122.6(2)
N1 C1 C6 121.9(2)
C2 C1 C6 115.5(2)
C1 C2 H2 118.8
C3 C2 C1 122.3(3)
C3 C2 H2 118.8
C2 C3 H3 119.3
C2 C3 C4 121.4(3)
C4 C3 H3 119.3
C3 C4 H4 120.7
C5 C4 C3 118.7(3)
C5 C4 H4 120.7
C4 C5 H5 118.8
C4 C5 C6 122.4(3)
C6 C5 H5 118.8
C5 C6 C1 119.5(2)
C5 C6 C7 115.6(2)
C7 C6 C1 124.4(2)
N2 C7 C6 128.1(2)
N2 C7 H7 115.9
C6 C7 H7 115.9
N1 C8 Ca1 44.03(11)
C9 C8 Ca1 113.94(17)
C9 C8 N1 118.4(2)
C16 C8 Ca1 104.56(16)
C16 C8 N1 120.9(2)
C16 C8 C9 120.5(2)
C8 C9 C10 120.8(2)
C13 C9 C8 117.7(3)
C13 C9 C10 121.5(3)
C9 C10 H10 107.4
C9 C10 C11 111.7(2)
C9 C10 C12 113.7(3)
C11 C10 H10 107.4
C11 C10 C12 109.0(3)
C12 C10 H10 107.4
C10 C11 H11A 109.5
C10 C11 H11B 109.5
C10 C11 H11C 109.5
H11A C11 H11B 109.5
H11A C11 H11C 109.5
H11B C11 H11C 109.5
C10 C12 H12A 109.5
C10 C12 H12B 109.5
C10 C12 H12C 109.5
H12A C12 H12B 109.5
H12A C12 H12C 109.5
H12B C12 H12C 109.5
C9 C13 H13 119.0
C14 C13 C9 122.1(3)
C14 C13 H13 119.0
C13 C14 H14 120.1
C15 C14 C13 119.8(3)
C15 C14 H14 120.1
C14 C15 H15 119.4
C14 C15 C16 121.1(3)
C16 C15 H15 119.4
C8 C16 C17 122.1(2)
C15 C16 C8 118.7(3)
C15 C16 C17 119.2(3)
C16 C17 H17 107.4
C16 C17 C18 111.8(2)
C16 C17 C19 112.4(2)
C18 C17 H17 107.4
C18 C17 C19 110.1(2)
C19 C17 H17 107.4
C17 C18 H18A 109.5
C17 C18 H18B 109.5
C17 C18 H18C 109.5
H18A C18 H18B 109.5
H18A C18 H18C 109.5
H18B C18 H18C 109.5
C17 C19 H19A 109.5
C17 C19 H19B 109.5
C17 C19 H19C 109.5
H19A C19 H19B 109.5
H19A C19 H19C 109.5
H19B C19 H19C 109.5
C21 C20 N2 119.1(2)
C28 C20 N2 119.2(2)
C28 C20 C21 121.5(3)
C20 C21 C22 121.4(2)
C25 C21 C20 117.9(3)
C25 C21 C22 120.6(3)
C21 C22 H22 107.3
C23 C22 C21 110.0(3)
C23 C22 H22 107.3
C23 C22 C24 110.8(3)
C24 C22 C21 113.8(3)
C24 C22 H22 107.3
C22 C23 H23A 109.5
C22 C23 H23B 109.5
C22 C23 H23C 109.5
H23A C23 H23B 109.5
H23A C23 H23C 109.5
H23B C23 H23C 109.5
C22 C24 H24A 109.5
C22 C24 H24B 109.5
C22 C24 H24C 109.5
H24A C24 H24B 109.5
H24A C24 H24C 109.5
H24B C24 H24C 109.5
C21 C25 H25 119.5
C26 C25 C21 121.1(3)
C26 C25 H25 119.5
C25 C26 H26 119.9
C25 C26 C27 120.1(3)
C27 C26 H26 119.9
C26 C27 H27 119.3
C26 C27 C28 121.4(3)
C28 C27 H27 119.3
C20 C28 C29 122.7(3)
C27 C28 C20 117.9(3)
C27 C28 C29 119.3(3)
C28 C29 H29 107.7
C28 C29 C30 110.6(3)
C28 C29 C31 111.9(3)
C30 C29 H29 107.7
C30 C29 C31 111.2(3)
C31 C29 H29 107.7
C29 C30 H30A 109.5
C29 C30 H30B 109.5
C29 C30 H30C 109.5
H30A C30 H30B 109.5
H30A C30 H30C 109.5
H30B C30 H30C 109.5
C29 C31 H31A 109.5
C29 C31 H31B 109.5
C29 C31 H31C 109.5
H31A C31 H31B 109.5
H31A C31 H31C 109.5
H31B C31 H31C 109.5
N3 C32 H32A 109.5
N3 C32 H32B 109.5
N3 C32 H32C 109.5
H32A C32 H32B 109.5
H32A C32 H32C 109.5
H32B C32 H32C 109.5
N3 C33 H33A 109.5
N3 C33 H33B 109.5
N3 C33 H33C 109.5
H33A C33 H33B 109.5
H33A C33 H33C 109.5
H33B C33 H33C 109.5
O1 C34 H34A 110.7
O1 C34 H34B 110.7
O1 C34 C35 105.2(2)
H34A C34 H34B 108.8
C35 C34 H34A 110.7
C35 C34 H34B 110.7
C34 C35 H35A 111.3
C34 C35 H35B 111.3
C34 C35 C36 102.6(3)
H35A C35 H35B 109.2
C36 C35 H35A 111.3
C36 C35 H35B 111.3
C35 C36 H36A 111.0
C35 C36 H36B 111.0
H36A C36 H36B 109.0
C37 C36 C35 103.9(3)
C37 C36 H36A 111.0
C37 C36 H36B 111.0
O1 C37 C36 106.9(2)
O1 C37 H37A 110.3
O1 C37 H37B 110.3
C36 C37 H37A 110.3
C36 C37 H37B 110.3
H37A C37 H37B 108.6
Ca1 B1 H1A 66.7(14)
Ca1 B1 H1B 72.7(14)
Ca1 B1 H1C 174.6(16)
H1A B1 H1B 112(2)
H1A B1 H1C 108(2)
H1B B1 H1C 111(2)
N3 B1 Ca1 65.14(16)
N3 B1 H1A 105.3(14)
N3 B1 H1B 103.7(15)
N3 B1 H1C 116.0(16)

loop_
_geom_bond_atom_site_label_1
_geom_bond_atom_site_label_2
_geom_bond_distance
Ca1 H1A 2.37(3)
Ca1 H1B 2.49(3)
Ca1 O1 2.3575(19)
Ca1 N1 2.317(2)
Ca1 N2 2.388(2)
Ca1 N3 2.382(2)
Ca1 C8 3.123(3)
Ca1 B1 2.578(4)
O1 C34 1.446(3)
O1 C37 1.461(3)
N1 C1 1.349(3)
N1 C8 1.435(3)
N2 C7 1.299(3)
N2 C20 1.441(3)
N3 C32 1.481(4)
N3 C33 1.461(4)
N3 B1 1.537(5)
C1 C2 1.436(4)
C1 C6 1.439(4)
C2 H2 0.9500
C2 C3 1.365(4)
C3 H3 0.9500
C3 C4 1.397(4)
C4 H4 0.9500
C4 C5 1.358(4)
C5 H5 0.9500
C5 C6 1.422(4)
C6 C7 1.433(4)
C7 H7 0.9500
C8 C9 1.413(4)
C8 C16 1.408(4)
C9 C10 1.515(4)
C9 C13 1.394(4)
C10 H10 1.0000
C10 C11 1.535(4)
C10 C12 1.537(4)
C11 H11A 0.9800
C11 H11B 0.9800
C11 H11C 0.9800
C12 H12A 0.9800
C12 H12B 0.9800
C12 H12C 0.9800
C13 H13 0.9500
C13 C14 1.374(4)
C14 H14 0.9500
C14 C15 1.372(4)
C15 H15 0.9500
C15 C16 1.397(4)
C16 C17 1.519(4)
C17 H17 1.0000
C17 C18 1.528(4)
C17 C19 1.529(4)
C18 H18A 0.9800
C18 H18B 0.9800
C18 H18C 0.9800
C19 H19A 0.9800
C19 H19B 0.9800
C19 H19C 0.9800
C20 C21 1.405(4)
C20 C28 1.400(4)
C21 C22 1.516(4)
C21 C25 1.393(4)
C22 H22 1.0000
C22 C23 1.507(5)
C22 C24 1.510(4)
C23 H23A 0.9800
C23 H23B 0.9800
C23 H23C 0.9800
C24 H24A 0.9800
C24 H24B 0.9800
C24 H24C 0.9800
C25 H25 0.9500
C25 C26 1.375(4)
C26 H26 0.9500
C26 C27 1.375(4)
C27 H27 0.9500
C27 C28 1.387(4)
C28 C29 1.522(4)
C29 H29 1.0000
C29 C30 1.522(5)
C29 C31 1.523(5)
C30 H30A 0.9800
C30 H30B 0.9800
C30 H30C 0.9800
C31 H31A 0.9800
C31 H31B 0.9800
C31 H31C 0.9800
C32 H32A 0.9800
C32 H32B 0.9800
C32 H32C 0.9800
C33 H33A 0.9800
C33 H33B 0.9800
C33 H33C 0.9800
C34 H34A 0.9900
C34 H34B 0.9900
C34 C35 1.498(4)
C35 H35A 0.9900
C35 H35B 0.9900
C35 C36 1.510(5)
C36 H36A 0.9900
C36 H36B 0.9900
C36 C37 1.492(4)
C37 H37A 0.9900
C37 H37B 0.9900
B1 H1A 1.19(3)
B1 H1B 1.17(3)
B1 H1C 1.09(3)

loop_
_geom_torsion_atom_site_label_1
_geom_torsion_atom_site_label_2
_geom_torsion_atom_site_label_3
_geom_torsion_atom_site_label_4
_geom_torsion
Ca1 O1 C34 C35 151.6(2)
Ca1 O1 C37 C36 -173.6(2)
Ca1 N1 C1 C2 151.6(2)
Ca1 N1 C1 C6 -30.2(3)
Ca1 N1 C8 C9 96.0(2)
Ca1 N1 C8 C16 -78.7(2)
Ca1 N2 C7 C6 16.2(4)
Ca1 N2 C20 C21 70.6(3)
Ca1 N2 C20 C28 -104.0(2)
Ca1 C8 C9 C10 53.7(3)
Ca1 C8 C9 C13 -126.3(2)
Ca1 C8 C16 C15 131.0(2)
Ca1 C8 C16 C17 -50.5(3)
O1 C34 C35 C36 35.3(3)
N1 C1 C2 C3 -177.0(3)
N1 C1 C6 C5 177.5(2)
N1 C1 C6 C7 -10.0(4)
N1 C8 C9 C10 4.5(4)
N1 C8 C9 C13 -175.4(2)
N1 C8 C16 C15 175.8(2)
N1 C8 C16 C17 -5.8(4)
N2 C20 C21 C22 10.3(4)
N2 C20 C21 C25 -173.0(2)
N2 C20 C28 C27 174.0(2)
N2 C20 C28 C29 -6.5(4)
C1 N1 C8 Ca1 161.0(3)
C1 N1 C8 C9 -103.0(3)
C1 N1 C8 C16 82.3(3)
C1 C2 C3 C4 -1.5(4)
C1 C6 C7 N2 16.8(4)
C2 C1 C6 C5 -4.3(4)
C2 C1 C6 C7 168.2(2)
C2 C3 C4 C5 -2.4(4)
C3 C4 C5 C6 2.9(4)
C4 C5 C6 C1 0.6(4)
C4 C5 C6 C7 -172.5(3)
C5 C6 C7 N2 -170.4(3)
C6 C1 C2 C3 4.8(4)
C7 N2 C20 C21 -103.9(3)
C7 N2 C20 C28 81.4(3)
C8 N1 C1 C2 -5.7(4)
C8 N1 C1 C6 172.4(2)
C8 C9 C10 C11 75.6(3)
C8 C9 C10 C12 -160.5(3)
C8 C9 C13 C14 -0.5(4)
C8 C16 C17 C18 118.1(3)
C8 C16 C17 C19 -117.5(3)
C9 C8 C16 C15 1.2(4)
C9 C8 C16 C17 179.7(2)
C9 C13 C14 C15 1.2(4)
C10 C9 C13 C14 179.6(3)
C13 C9 C10 C11 -104.5(3)
C13 C9 C10 C12 19.4(4)
C13 C14 C15 C16 -0.7(4)
C14 C15 C16 C8 -0.5(4)
C14 C15 C16 C17 -179.0(3)
C15 C16 C17 C18 -63.4(3)
C15 C16 C17 C19 61.0(3)
C16 C8 C9 C10 179.2(2)
C16 C8 C9 C13 -0.8(4)
C20 N2 C7 C6 -169.7(3)
C20 C21 C22 C23 98.7(3)
C20 C21 C22 C24 -136.3(3)
C20 C21 C25 C26 -1.0(4)
C20 C28 C29 C30 -110.8(3)
C20 C28 C29 C31 124.7(3)
C21 C20 C28 C27 -0.5(4)
C21 C20 C28 C29 179.0(3)
C21 C25 C26 C27 -0.4(4)
C22 C21 C25 C26 175.7(3)
C25 C21 C22 C23 -77.8(4)
C25 C21 C22 C24 47.1(4)
C25 C26 C27 C28 1.4(5)
C26 C27 C28 C20 -1.0(4)
C26 C27 C28 C29 179.5(3)
C27 C28 C29 C30 68.7(4)
C27 C28 C29 C31 -55.8(4)
C28 C20 C21 C22 -175.2(3)
C28 C20 C21 C25 1.5(4)
C32 N3 B1 Ca1 115.9(2)
C33 N3 B1 Ca1 -121.1(2)
C34 O1 C37 C36 1.0(3)
C34 C35 C36 C37 -34.2(4)
C35 C36 C37 O1 21.0(4)
C37 O1 C34 C35 -22.9(3)
